data_2238530
loop_
_publ_author_name
'Luo, Feihua'
'Du, Huirong'
'Yang, Li'
'Zhang, Ping'

_publ_section_title
;
 <i>catena</i>-Poly[{\m-<i>N</i>'-[2-(carboxylatomethoxy)benzylidene]-2-hydroxybenzohydrazidato}(methanol-\k<i>O</i>)nickel(II)]
;
_journal_issue 9
_journal_name_full 'Acta Crystallographica Section E'
_journal_page_first m523
_journal_paper_doi 10.1107/S1600536813024161
_journal_volume 69
_journal_year 2013
_chemical_formula_iupac '[Ni (C16 H12 N2 O5) (C H4 O)]'
_chemical_formula_moiety 'C17 H16 N2 Ni O6'
_chemical_formula_sum 'C17 H16 N2 Ni O6'
_chemical_formula_weight 403.03
_chemical_name_systematic
<i>catena</i>-Poly[{\m-<i>N</i>'-[2-(carboxylatomethoxy)benzylidene]-2-hydroxybenzohydrazidato}(methanol-\k<i>O</i>)nickel(II)]
_space_group_IT_number 14
_symmetry_cell_setting monoclinic
_symmetry_space_group_name_Hall '-P 2ybc'
_symmetry_space_group_name_H-M 'P 1 21/c 1'
_atom_sites_solution_hydrogens geom
_atom_sites_solution_primary direct
_atom_sites_solution_secondary difmap
_audit_creation_method SHELXL-97
_cell_angle_alpha 90.00
_cell_angle_beta 102.589(8)
_cell_angle_gamma 90.00
_cell_formula_units_Z 4
_cell_length_a 10.0877(14)
_cell_length_b 8.1922(10)
_cell_length_c 20.570(2)
_cell_measurement_reflns_used 6447
_cell_measurement_temperature 296(2)
_cell_measurement_theta_max 27.58
_cell_measurement_theta_min 2.56
_cell_volume 1659.0(4)
_computing_cell_refinement 'SAINT (Bruker, 2001)'
_computing_data_collection 'SMART (Bruker, 2001)'
_computing_data_reduction 'SAINT (Bruker, 2001)'
_computing_molecular_graphics 'PLATON (Spek, 2009)'
_computing_publication_material 'SHELXTL (Sheldrick, 2008)'
_computing_structure_refinement 'SHELXL97 (Sheldrick, 2008)'
_computing_structure_solution 'SHELXS97 (Sheldrick, 2008)'
_diffrn_ambient_temperature 296(2)
_diffrn_measured_fraction_theta_full 1.000
_diffrn_measured_fraction_theta_max 1.000
_diffrn_measurement_device_type 'Bruker SMART CCD'
_diffrn_measurement_method '\f and \w scans'
_diffrn_radiation_monochromator graphite
_diffrn_radiation_source 'fine-focus sealed tube'
_diffrn_radiation_type MoK\a
_diffrn_radiation_wavelength 0.71073
_diffrn_reflns_av_R_equivalents 0.0273
_diffrn_reflns_av_sigmaI/netI 0.0262
_diffrn_reflns_limit_h_max 8
_diffrn_reflns_limit_h_min -11
_diffrn_reflns_limit_k_max 9
_diffrn_reflns_limit_k_min -9
_diffrn_reflns_limit_l_max 24
_diffrn_reflns_limit_l_min -24
_diffrn_reflns_number 12305
_diffrn_reflns_theta_full 25.00
_diffrn_reflns_theta_max 25.00
_diffrn_reflns_theta_min 2.03
_exptl_absorpt_coefficient_mu 1.208
_exptl_absorpt_correction_type none
_exptl_crystal_colour green
_exptl_crystal_density_diffrn 1.614
_exptl_crystal_density_method 'not measured'
_exptl_crystal_description block
_exptl_crystal_F_000 832
_exptl_crystal_size_max 0.20
_exptl_crystal_size_mid 0.20
_exptl_crystal_size_min 0.15
_refine_diff_density_max 0.354
_refine_diff_density_min -0.235
_refine_ls_extinction_method none
_refine_ls_goodness_of_fit_ref 1.079
_refine_ls_hydrogen_treatment mixed
_refine_ls_matrix_type full
_refine_ls_number_parameters 248
_refine_ls_number_reflns 2921
_refine_ls_number_restraints 0
_refine_ls_restrained_S_all 1.079
_refine_ls_R_factor_all 0.0336
_refine_ls_R_factor_gt 0.0293
_refine_ls_shift/su_max 0.001
_refine_ls_shift/su_mean 0.000
_refine_ls_structure_factor_coef Fsqd
_refine_ls_weighting_details 'calc w=1/[\s^2^(Fo^2^)+(0.0266P)^2^+1.2361P] where P=(Fo^2^+2Fc^2^)/3'
_refine_ls_weighting_scheme calc
_refine_ls_wR_factor_gt 0.0693
_refine_ls_wR_factor_ref 0.0730
_reflns_number_gt 2635
_reflns_number_total 2921
_reflns_threshold_expression I>2\s(I)
_cod_data_source_file lh5646.cif
_cod_data_source_block I
_cod_original_sg_symbol_H-M 'P 21/c'
_cod_database_code 2238530
_cod_database_fobs_code 2238530

loop_
_symmetry_equiv_pos_as_xyz
'x, y, z'
'-x, y+1/2, -z+1/2'
'-x, -y, -z'
'x, -y-1/2, z-1/2'

loop_
_atom_site_type_symbol
_atom_site_label
_atom_site_fract_x
_atom_site_fract_y
_atom_site_fract_z
_atom_site_U_iso_or_equiv
_atom_site_adp_type
_atom_site_calc_flag
_atom_site_refinement_flags
_atom_site_occupancy
_atom_site_symmetry_multiplicity
C C1 0.6935(4) 0.2217(5) 0.41187(18) 0.0885(14) Uani d . 1 1
H H1A 0.6769 0.1599 0.3712 0.133 Uiso calc R 1 1
H H1B 0.7039 0.1485 0.4491 0.133 Uiso calc R 1 1
H H1C 0.7749 0.2848 0.4154 0.133 Uiso calc R 1 1
C C2 0.5242(2) 0.3099(3) 0.24797(11) 0.0298(5) Uani d . 1 1
C C3 0.3753(2) 0.2907(3) 0.25087(12) 0.0378(6) Uani d . 1 1
H H3A 0.3179 0.3249 0.2089 0.045 Uiso calc R 1 1
H H3B 0.3560 0.1770 0.2581 0.045 Uiso calc R 1 1
C C4 0.1090(2) 0.3233(3) 0.26828(12) 0.0394(6) Uani d . 1 1
H H4 0.1274 0.2588 0.2341 0.047 Uiso calc R 1 1
C C5 -0.0237(3) 0.3400(4) 0.27576(13) 0.0453(7) Uani d . 1 1
H H5 -0.0936 0.2867 0.2465 0.054 Uiso calc R 1 1
C C6 -0.0525(3) 0.4341(4) 0.32578(14) 0.0450(7) Uani d . 1 1
H H6 -0.1418 0.4470 0.3301 0.054 Uiso calc R 1 1
C C7 0.0517(3) 0.5092(3) 0.36958(14) 0.0401(6) Uani d . 1 1
H H7 0.0315 0.5713 0.4040 0.048 Uiso calc R 1 1
C C8 0.1880(2) 0.4959(3) 0.36431(11) 0.0299(5) Uani d . 1 1
C C9 0.2136(2) 0.4015(3) 0.31103(11) 0.0290(5) Uani d . 1 1
C C10 0.2849(2) 0.5833(3) 0.41492(11) 0.0312(5) Uani d . 1 1
C C11 0.6105(2) 0.7209(3) 0.45898(11) 0.0293(5) Uani d . 1 1
C C12 0.7036(2) 0.8173(3) 0.50982(11) 0.0299(5) Uani d . 1 1
C C13 0.6566(3) 0.9116(3) 0.55665(11) 0.0365(6) Uani d . 1 1
H H13 0.5638 0.9154 0.5552 0.044 Uiso calc R 1 1
C C14 0.7437(3) 0.9989(3) 0.60491(13) 0.0444(7) Uani d . 1 1
H H14 0.7106 1.0602 0.6360 0.053 Uiso calc R 1 1
C C15 0.8805(3) 0.9942(4) 0.60641(14) 0.0527(8) Uani d . 1 1
H H15 0.9403 1.0524 0.6390 0.063 Uiso calc R 1 1
C C16 0.9299(3) 0.9054(4) 0.56088(15) 0.0543(8) Uani d . 1 1
H H16 1.0228 0.9044 0.5625 0.065 Uiso calc R 1 1
C C17 0.8429(3) 0.8170(3) 0.51235(13) 0.0418(6) Uani d . 1 1
H H2A 0.818(4) 0.691(5) 0.4351(19) 0.106(14) Uiso d . 1 1
H H1M 0.251(2) 0.630(3) 0.4492(12) 0.033(6) Uiso d . 1 1
H H2M 0.558(3) 0.323(4) 0.4441(16) 0.064(11) Uiso d . 1 1
N N6 0.48640(18) 0.6936(2) 0.46842(9) 0.0285(4) Uani d . 1 1
N N7 0.41149(18) 0.6014(2) 0.41628(8) 0.0261(4) Uani d . 1 1
Ni Ni1 0.51359(3) 0.52553(4) 0.351123(13) 0.02633(11) Uani d . 1 1
O O1 0.59405(15) 0.4187(2) 0.28177(7) 0.0318(4) Uani d . 1 1
O O2 0.56805(17) 0.2161(2) 0.21012(8) 0.0378(4) Uani d . 1 1
O O3 0.34651(15) 0.3882(2) 0.30411(7) 0.0320(4) Uani d . 1 1
O O4 0.65470(16) 0.6669(2) 0.40854(8) 0.0358(4) Uani d . 1 1
O O5 0.58543(18) 0.3247(2) 0.41172(9) 0.0412(4) Uani d . 1 1
O O6 0.8977(2) 0.7297(3) 0.46879(12) 0.0714(7) Uani d . 1 1

loop_
_atom_site_aniso_label
_atom_site_aniso_U_11
_atom_site_aniso_U_22
_atom_site_aniso_U_33
_atom_site_aniso_U_12
_atom_site_aniso_U_13
_atom_site_aniso_U_23
C1 0.102(3) 0.104(3) 0.076(2) 0.067(2) 0.056(2) 0.044(2)
C2 0.0348(13) 0.0315(13) 0.0249(11) 0.0008(10) 0.0104(10) 0.0013(10)
C3 0.0346(13) 0.0427(15) 0.0385(13) -0.0032(11) 0.0131(11) -0.0141(11)
C4 0.0355(13) 0.0452(16) 0.0368(13) -0.0021(11) 0.0064(11) -0.0017(11)
C5 0.0317(13) 0.0550(18) 0.0453(15) -0.0085(12) 0.0002(11) 0.0051(13)
C6 0.0256(13) 0.0551(18) 0.0558(17) 0.0022(12) 0.0124(12) 0.0107(14)
C7 0.0320(13) 0.0476(16) 0.0436(14) 0.0047(11) 0.0145(11) 0.0018(12)
C8 0.0267(12) 0.0330(13) 0.0310(12) 0.0014(9) 0.0083(10) 0.0049(10)
C9 0.0241(11) 0.0327(13) 0.0308(12) 0.0008(9) 0.0076(9) 0.0045(10)
C10 0.0309(12) 0.0366(14) 0.0292(12) 0.0044(10) 0.0134(10) -0.0014(10)
C11 0.0345(12) 0.0277(12) 0.0267(11) 0.0017(10) 0.0087(10) 0.0021(9)
C12 0.0322(12) 0.0285(13) 0.0285(11) 0.0000(10) 0.0058(9) 0.0009(10)
C13 0.0411(14) 0.0351(14) 0.0344(13) -0.0014(11) 0.0105(11) -0.0018(11)
C14 0.0595(18) 0.0386(15) 0.0349(14) -0.0015(13) 0.0097(13) -0.0081(11)
C15 0.0562(18) 0.0518(18) 0.0439(16) -0.0095(14) -0.0028(14) -0.0122(13)
C16 0.0345(14) 0.066(2) 0.0589(18) -0.0033(14) 0.0015(13) -0.0128(16)
C17 0.0371(14) 0.0431(16) 0.0460(15) -0.0007(12) 0.0107(12) -0.0088(12)
N6 0.0313(10) 0.0305(11) 0.0245(9) 0.0006(8) 0.0080(8) -0.0017(8)
N7 0.0302(10) 0.0261(10) 0.0231(9) 0.0000(8) 0.0084(8) 0.0016(8)
Ni1 0.02821(18) 0.02915(19) 0.02373(16) -0.00093(12) 0.01027(12) -0.00196(11)
O1 0.0329(8) 0.0358(10) 0.0293(8) -0.0050(7) 0.0127(7) -0.0060(7)
O2 0.0417(10) 0.0401(10) 0.0360(9) -0.0043(8) 0.0177(8) -0.0123(8)
O3 0.0270(8) 0.0386(10) 0.0325(8) -0.0024(7) 0.0111(7) -0.0104(7)
O4 0.0343(9) 0.0456(10) 0.0310(8) -0.0075(8) 0.0149(7) -0.0108(8)
O5 0.0476(11) 0.0462(11) 0.0352(10) 0.0138(8) 0.0206(9) 0.0092(8)
O6 0.0373(11) 0.0965(19) 0.0834(16) -0.0034(11) 0.0199(11) -0.0473(14)

loop_
_atom_type_symbol
_atom_type_description
_atom_type_scat_dispersion_real
_atom_type_scat_dispersion_imag
_atom_type_scat_source
C C 0.0033 0.0016 'International Tables Vol C Tables 4.2.6.8 and 6.1.1.4'
H H 0.0000 0.0000 'International Tables Vol C Tables 4.2.6.8 and 6.1.1.4'
N N 0.0061 0.0033 'International Tables Vol C Tables 4.2.6.8 and 6.1.1.4'
O O 0.0106 0.0060 'International Tables Vol C Tables 4.2.6.8 and 6.1.1.4'
Ni Ni 0.3393 1.1124 'International Tables Vol C Tables 4.2.6.8 and 6.1.1.4'

loop_
_geom_angle_atom_site_label_1
_geom_angle_atom_site_label_2
_geom_angle_atom_site_label_3
_geom_angle_site_symmetry_1
_geom_angle_site_symmetry_3
_geom_angle
O5 C1 H1A . . 109.5
O5 C1 H1B . . 109.5
H1A C1 H1B . . 109.5
O5 C1 H1C . . 109.5
H1A C1 H1C . . 109.5
H1B C1 H1C . . 109.5
O2 C2 O1 . . 123.7(2)
O2 C2 C3 . . 116.7(2)
O1 C2 C3 . . 119.5(2)
O3 C3 C2 . . 109.71(18)
O3 C3 H3A . . 109.7
C2 C3 H3A . . 109.7
O3 C3 H3B . . 109.7
C2 C3 H3B . . 109.7
H3A C3 H3B . . 108.2
C9 C4 C5 . . 120.5(2)
C9 C4 H4 . . 119.8
C5 C4 H4 . . 119.8
C6 C5 C4 . . 120.5(2)
C6 C5 H5 . . 119.7
C4 C5 H5 . . 119.7
C5 C6 C7 . . 119.3(2)
C5 C6 H6 . . 120.4
C7 C6 H6 . . 120.4
C6 C7 C8 . . 122.4(3)
C6 C7 H7 . . 118.8
C8 C7 H7 . . 118.8
C7 C8 C9 . . 116.7(2)
C7 C8 C10 . . 115.0(2)
C9 C8 C10 . . 128.2(2)
C4 C9 O3 . . 121.5(2)
C4 C9 C8 . . 120.5(2)
O3 C9 C8 . . 117.95(19)
N7 C10 C8 . . 125.8(2)
N7 C10 H1M . . 117.7(14)
C8 C10 H1M . . 116.4(14)
O4 C11 N6 . . 124.1(2)
O4 C11 C12 . . 118.3(2)
N6 C11 C12 . . 117.53(19)
C17 C12 C13 . . 117.8(2)
C17 C12 C11 . . 120.4(2)
C13 C12 C11 . . 121.8(2)
C14 C13 C12 . . 121.8(2)
C14 C13 H13 . . 119.1
C12 C13 H13 . . 119.1
C15 C14 C13 . . 118.8(3)
C15 C14 H14 . . 120.6
C13 C14 H14 . . 120.6
C16 C15 C14 . . 121.0(3)
C16 C15 H15 . . 119.5
C14 C15 H15 . . 119.5
C15 C16 C17 . . 120.4(3)
C15 C16 H16 . . 119.8
C17 C16 H16 . . 119.8
O6 C17 C16 . . 117.9(2)
O6 C17 C12 . . 122.0(2)
C16 C17 C12 . . 120.1(2)
C11 N6 N7 . . 110.46(17)
C10 N7 N6 . . 116.80(18)
C10 N7 Ni1 . . 128.23(16)
N6 N7 Ni1 . . 114.88(13)
N7 Ni1 O1 . . 170.34(7)
N7 Ni1 O4 . . 79.97(7)
O1 Ni1 O4 . . 109.13(6)
N7 Ni1 O2 . 2_655 88.76(7)
O1 Ni1 O2 . 2_655 93.79(7)
O4 Ni1 O2 . 2_655 93.45(7)
N7 Ni1 O3 . . 89.77(7)
O1 Ni1 O3 . . 81.07(6)
O4 Ni1 O3 . . 169.71(6)
O2 Ni1 O3 2_655 . 87.14(7)
N7 Ni1 O5 . . 90.41(7)
O1 Ni1 O5 . . 86.50(7)
O4 Ni1 O5 . . 89.66(7)
O2 Ni1 O5 2_655 . 176.60(7)
O3 Ni1 O5 . . 89.55(7)
C2 O1 Ni1 . . 116.33(14)
C2 O2 Ni1 . 2_645 134.59(15)
C9 O3 C3 . . 118.95(17)
C9 O3 Ni1 . . 127.93(14)
C3 O3 Ni1 . . 112.18(13)
C11 O4 Ni1 . . 110.17(14)
C1 O5 Ni1 . . 130.77(18)
C1 O5 H2M . . 115(2)
Ni1 O5 H2M . . 113(2)
C17 O6 H2A . . 104(2)

loop_
_geom_bond_atom_site_label_1
_geom_bond_atom_site_label_2
_geom_bond_site_symmetry_2
_geom_bond_distance
C1 O5 . 1.378(3)
C1 H1A . 0.9600
C1 H1B . 0.9600
C1 H1C . 0.9600
C2 O2 . 1.242(3)
C2 O1 . 1.249(3)
C2 C3 . 1.524(3)
C3 O3 . 1.435(3)
C3 H3A . 0.9700
C3 H3B . 0.9700
C4 C9 . 1.375(3)
C4 C5 . 1.387(3)
C4 H4 . 0.9300
C5 C6 . 1.367(4)
C5 H5 . 0.9300
C6 C7 . 1.373(4)
C6 H6 . 0.9300
C7 C8 . 1.407(3)
C7 H7 . 0.9300
C8 C9 . 1.410(3)
C8 C10 . 1.452(3)
C9 O3 . 1.384(3)
C10 N7 . 1.280(3)
C10 H1M . 0.93(2)
C11 O4 . 1.293(3)
C11 N6 . 1.327(3)
C11 C12 . 1.473(3)
C12 C17 . 1.395(3)
C12 C13 . 1.396(3)
C13 C14 . 1.374(3)
C13 H13 . 0.9300
C14 C15 . 1.375(4)
C14 H14 . 0.9300
C15 C16 . 1.363(4)
C15 H15 . 0.9300
C16 C17 . 1.382(4)
C16 H16 . 0.9300
C17 O6 . 1.355(3)
N6 N7 . 1.393(2)
N7 Ni1 . 1.9608(17)
Ni1 O1 . 1.9914(15)
Ni1 O4 . 2.0076(16)
Ni1 O2 2_655 2.0615(16)
Ni1 O3 . 2.0810(15)
Ni1 O5 . 2.0954(18)
O2 Ni1 2_645 2.0615(16)
O5 H2M . 0.77(3)
O6 H2A . 0.99(4)

loop_
_geom_hbond_atom_site_label_D
_geom_hbond_atom_site_label_H
_geom_hbond_atom_site_label_A
_geom_hbond_site_symmetry_A
_geom_hbond_distance_DH
_geom_hbond_distance_HA
_geom_hbond_distance_DA
_geom_hbond_angle_DHA
C7 H7 O6 1_455 0.93 2.46 3.350(3) 159.6
C3 H3B O1 2_645 0.97 2.36 3.151(3) 137.9
O5 H2M N6 3_666 0.77(3) 1.95(3) 2.721(2) 172(3)
O6 H2A O4 . 0.99(4) 1.63(4) 2.547(3) 151(4)

loop_
_geom_torsion_atom_site_label_1
_geom_torsion_atom_site_label_2
_geom_torsion_atom_site_label_3
_geom_torsion_atom_site_label_4
_geom_torsion_site_symmetry_1
_geom_torsion_site_symmetry_4
_geom_torsion
O2 C2 C3 O3 . . 170.7(2)
O1 C2 C3 O3 . . -10.8(3)
C9 C4 C5 C6 . . -0.1(4)
C4 C5 C6 C7 . . -1.4(4)
C5 C6 C7 C8 . . 1.3(4)
C6 C7 C8 C9 . . 0.4(4)
C6 C7 C8 C10 . . -180.0(2)
C5 C4 C9 O3 . . -179.3(2)
C5 C4 C9 C8 . . 1.9(4)
C7 C8 C9 C4 . . -2.0(3)
C10 C8 C9 C4 . . 178.5(2)
C7 C8 C9 O3 . . 179.1(2)
C10 C8 C9 O3 . . -0.4(4)
C7 C8 C10 N7 . . -172.9(2)
C9 C8 C10 N7 . . 6.6(4)
O4 C11 C12 C17 . . -15.3(3)
N6 C11 C12 C17 . . 164.0(2)
O4 C11 C12 C13 . . 164.5(2)
N6 C11 C12 C13 . . -16.1(3)
C17 C12 C13 C14 . . -1.5(4)
C11 C12 C13 C14 . . 178.7(2)
C12 C13 C14 C15 . . 0.7(4)
C13 C14 C15 C16 . . 0.3(4)
C14 C15 C16 C17 . . -0.5(5)
C15 C16 C17 O6 . . -179.4(3)
C15 C16 C17 C12 . . -0.3(5)
C13 C12 C17 O6 . . -179.7(3)
C11 C12 C17 O6 . . 0.2(4)
C13 C12 C17 C16 . . 1.3(4)
C11 C12 C17 C16 . . -178.9(2)
O4 C11 N6 N7 . . -0.7(3)
C12 C11 N6 N7 . . 180.00(18)
C8 C10 N7 N6 . . 178.3(2)
C8 C10 N7 Ni1 . . 2.1(4)
C11 N6 N7 C10 . . -171.6(2)
C11 N6 N7 Ni1 . . 5.1(2)
C10 N7 Ni1 O4 . . 170.7(2)
N6 N7 Ni1 O4 . . -5.55(14)
C10 N7 Ni1 O2 . 2_655 77.0(2)
N6 N7 Ni1 O2 . 2_655 -99.27(14)
C10 N7 Ni1 O3 . . -10.1(2)
N6 N7 Ni1 O3 . . 173.58(14)
C10 N7 Ni1 O5 . . -99.7(2)
N6 N7 Ni1 O5 . . 84.03(14)
O2 C2 O1 Ni1 . . -168.85(18)
C3 C2 O1 Ni1 . . 12.7(3)
O4 Ni1 O1 C2 . . 170.61(15)
O2 Ni1 O1 C2 2_655 . -94.41(16)
O3 Ni1 O1 C2 . . -7.90(16)
O5 Ni1 O1 C2 . . 82.19(17)
O1 C2 O2 Ni1 . 2_645 179.20(16)
C3 C2 O2 Ni1 . 2_645 -2.3(3)
C4 C9 O3 C3 . . 0.2(3)
C8 C9 O3 C3 . . 179.0(2)
C4 C9 O3 Ni1 . . 168.12(17)
C8 C9 O3 Ni1 . . -13.0(3)
C2 C3 O3 C9 . . 173.36(19)
C2 C3 O3 Ni1 . . 3.6(2)
N7 Ni1 O3 C9 . . 16.00(18)
O1 Ni1 O3 C9 . . -167.07(18)
O4 Ni1 O3 C9 . . 20.8(5)
O2 Ni1 O3 C9 2_655 . -72.77(17)
O5 Ni1 O3 C9 . . 106.41(18)
N7 Ni1 O3 C3 . . -175.38(16)
O1 Ni1 O3 C3 . . 1.56(15)
O4 Ni1 O3 C3 . . -170.6(4)
O2 Ni1 O3 C3 2_655 . 95.85(16)
O5 Ni1 O3 C3 . . -84.97(16)
N6 C11 O4 Ni1 . . -3.8(3)
C12 C11 O4 Ni1 . . 175.49(16)
N7 Ni1 O4 C11 . . 4.87(15)
O1 Ni1 O4 C11 . . -171.78(14)
O2 Ni1 O4 C11 2_655 . 93.00(15)
O3 Ni1 O4 C11 . . 0.0(5)
O5 Ni1 O4 C11 . . -85.61(15)
N7 Ni1 O5 C1 . . -162.2(3)
O1 Ni1 O5 C1 . . 27.0(3)
O4 Ni1 O5 C1 . . -82.2(3)
O3 Ni1 O5 C1 . . 108.1(3)
